data_2239900
loop_
_publ_author_name
'Bouali, Jamila'
'Hafid, Abderrafia'
'Khouili, Mostafa'
'Saadi, Mohamed'
'Ketatni, El Mostafa'

_publ_section_title
;
 Crystal structure of ethyl 2-(4-chloroanilino)acetate
;
_journal_coeditor_code HB7269
_journal_issue 9
_journal_name_full 'Acta Crystallographica Section E'
_journal_page_first o1017
_journal_paper_doi 10.1107/S1600536814018297
_journal_volume 70
_journal_year 2014
_chemical_formula_iupac 'C10 H12 Cl N O2'
_chemical_formula_moiety 'C10 H12 Cl N O2'
_chemical_formula_sum 'C10 H12 Cl N O2'
_chemical_formula_weight 213.66
_chemical_name_systematic
;
Ethyl 2-(4-chloroanilino)acetate
;
_space_group_IT_number 2
_symmetry_cell_setting triclinic
_symmetry_space_group_name_Hall '-P 1'
_symmetry_space_group_name_H-M 'P -1'
_atom_sites_solution_hydrogens geom
_atom_sites_solution_primary direct
_atom_sites_solution_secondary difmap
_audit_creation_method SHELXL-97
_cell_angle_alpha 75.83(4)
_cell_angle_beta 87.73(3)
_cell_angle_gamma 72.99(3)
_cell_formula_units_Z 2
_cell_length_a 5.373(5)
_cell_length_b 7.575(7)
_cell_length_c 14.127(12)
_cell_measurement_reflns_used 2361
_cell_measurement_temperature 296(2)
_cell_measurement_theta_max 27.48
_cell_measurement_theta_min 2.90
_cell_volume 532.8(8)
_computing_cell_refinement 'SAINT (Bruker, 2009)'
_computing_data_collection 'APEX2 (Bruker, 2009)'
_computing_data_reduction 'SAINT (Bruker, 2009)'
_computing_molecular_graphics 'ORTEP-3 for Windows (Farrugia, 2012)'
_computing_publication_material 'PLATON (Spek, 2009) and publCIF (Westrip, 2010)'
_computing_structure_refinement 'SHELXL97 (Sheldrick, 2008)'
_computing_structure_solution 'SHELXS97 (Sheldrick, 2008)'
_diffrn_ambient_temperature 296(2)
_diffrn_measured_fraction_theta_full 0.968
_diffrn_measured_fraction_theta_max 0.968
_diffrn_measurement_device_type 'Bruker X8 APEX CCD'
_diffrn_measurement_method '\f and \w scans'
_diffrn_radiation_monochromator graphite
_diffrn_radiation_source 'fine-focus sealed tube'
_diffrn_radiation_type MoK\a
_diffrn_radiation_wavelength 0.71073
_diffrn_reflns_av_R_equivalents 0.0184
_diffrn_reflns_av_sigmaI/netI 0.0312
_diffrn_reflns_limit_h_max 6
_diffrn_reflns_limit_h_min -6
_diffrn_reflns_limit_k_max 7
_diffrn_reflns_limit_k_min -9
_diffrn_reflns_limit_l_max 10
_diffrn_reflns_limit_l_min -18
_diffrn_reflns_number 3672
_diffrn_reflns_theta_full 27.48
_diffrn_reflns_theta_max 27.48
_diffrn_reflns_theta_min 2.90
_exptl_absorpt_coefficient_mu 0.332
_exptl_absorpt_correction_T_max 0.7466
_exptl_absorpt_correction_T_min 0.6934
_exptl_absorpt_correction_type multi-scan
_exptl_absorpt_process_details '(SADABS; Bruker, 2009)'
_exptl_crystal_colour yellow
_exptl_crystal_density_diffrn 1.332
_exptl_crystal_density_method 'not measured'
_exptl_crystal_description Block
_exptl_crystal_F_000 224
_exptl_crystal_size_max 0.40
_exptl_crystal_size_mid 0.36
_exptl_crystal_size_min 0.29
_refine_diff_density_max 0.233
_refine_diff_density_min -0.246
_refine_ls_extinction_method none
_refine_ls_goodness_of_fit_ref 1.034
_refine_ls_hydrogen_treatment constr
_refine_ls_matrix_type full
_refine_ls_number_parameters 127
_refine_ls_number_reflns 2361
_refine_ls_number_restraints 0
_refine_ls_restrained_S_all 1.034
_refine_ls_R_factor_all 0.0665
_refine_ls_R_factor_gt 0.0462
_refine_ls_shift/su_max 0.000
_refine_ls_shift/su_mean 0.000
_refine_ls_structure_factor_coef Fsqd
_refine_ls_weighting_details 'calc w=1/[\s^2^(Fo^2^)+(0.0633P)^2^+0.1405P] where P=(Fo^2^+2Fc^2^)/3'
_refine_ls_weighting_scheme calc
_refine_ls_wR_factor_gt 0.1219
_refine_ls_wR_factor_ref 0.1361
_reflns_number_gt 1718
_reflns_number_total 2361
_reflns_threshold_expression I>2\s(I)
_cod_data_source_file hb7269sup1.cif
_cod_data_source_block I
_cod_original_cell_volume 532.7(9)
_cod_original_sg_symbol_Hall '-p 1'
_cod_database_code 2239900
_cod_database_fobs_code 2239900

loop_
_symmetry_equiv_pos_as_xyz
'x, y, z'
'-x, -y, -z'

loop_
_atom_site_type_symbol
_atom_site_label
_atom_site_fract_x
_atom_site_fract_y
_atom_site_fract_z
_atom_site_U_iso_or_equiv
_atom_site_adp_type
_atom_site_calc_flag
_atom_site_refinement_flags
_atom_site_occupancy
_atom_site_symmetry_multiplicity
C C1 0.2530(4) 0.5821(3) 0.17905(14) 0.0493(5) Uani d . 1 1
C C2 0.1089(4) 0.5877(3) 0.26135(14) 0.0493(5) Uani d . 1 1
H H2 -0.0633 0.6634 0.2564 0.059 Uiso calc R 1 1
C C3 0.2208(3) 0.4803(3) 0.35168(14) 0.0460(4) Uani d . 1 1
H H3 0.1234 0.4845 0.4074 0.055 Uiso calc R 1 1
C C4 0.4789(3) 0.3659(2) 0.35964(13) 0.0408(4) Uani d . 1 1
C C5 0.6209(3) 0.3653(3) 0.27463(14) 0.0466(4) Uani d . 1 1
H H5 0.7939 0.2912 0.2788 0.056 Uiso calc R 1 1
C C6 0.5104(4) 0.4718(3) 0.18512(14) 0.0511(5) Uani d . 1 1
H H6 0.6073 0.4700 0.1292 0.061 Uiso calc R 1 1
C C7 0.4644(3) 0.2344(3) 0.53739(13) 0.0434(4) Uani d . 1 1
H H7A 0.3204 0.1854 0.5300 0.052 Uiso calc R 1 1
H H7B 0.3945 0.3563 0.5536 0.052 Uiso calc R 1 1
C C8 0.6487(3) 0.0983(2) 0.61773(13) 0.0421(4) Uani d . 1 1
C C9 0.6934(4) -0.0457(3) 0.78700(13) 0.0494(5) Uani d . 1 1
H H9A 0.8456 -0.0068 0.7962 0.059 Uiso calc R 1 1
H H9B 0.7510 -0.1735 0.7770 0.059 Uiso calc R 1 1
C C10 0.5267(5) -0.0410(4) 0.87449(15) 0.0683(6) Uani d . 1 1
H H10A 0.6254 -0.1259 0.9314 0.102 Uiso calc R 1 1
H H10B 0.3772 -0.0802 0.8646 0.102 Uiso calc R 1 1
H H10C 0.4708 0.0861 0.8836 0.102 Uiso calc R 1 1
N N1 0.5998(3) 0.2584(3) 0.44760(12) 0.0593(5) Uani d . 1 1
H H1 0.7422 0.1814 0.4453 0.071 Uiso d R 1 1
O O1 0.5353(2) 0.08512(18) 0.70336(9) 0.0470(3) Uani d . 1 1
O O2 0.8685(3) 0.0108(2) 0.60581(10) 0.0620(4) Uani d . 1 1
Cl Cl1 0.11032(12) 0.71314(11) 0.06510(4) 0.0837(3) Uani d . 1 1

loop_
_atom_site_aniso_label
_atom_site_aniso_U_11
_atom_site_aniso_U_22
_atom_site_aniso_U_33
_atom_site_aniso_U_12
_atom_site_aniso_U_13
_atom_site_aniso_U_23
C1 0.0484(10) 0.0478(10) 0.0434(10) -0.0104(8) -0.0067(8) 0.0011(8)
C2 0.0367(9) 0.0459(10) 0.0546(11) -0.0012(8) -0.0042(8) -0.0048(8)
C3 0.0408(9) 0.0471(10) 0.0415(10) -0.0031(8) 0.0042(7) -0.0071(8)
C4 0.0377(9) 0.0375(9) 0.0417(9) -0.0052(7) -0.0013(7) -0.0062(7)
C5 0.0359(9) 0.0472(10) 0.0480(10) -0.0025(8) 0.0044(7) -0.0079(8)
C6 0.0487(10) 0.0553(11) 0.0429(10) -0.0120(9) 0.0060(8) -0.0048(8)
C7 0.0422(9) 0.0403(9) 0.0413(9) -0.0030(7) 0.0006(7) -0.0093(7)
C8 0.0443(10) 0.0376(9) 0.0398(9) -0.0044(8) 0.0018(7) -0.0101(7)
C9 0.0471(10) 0.0517(11) 0.0402(10) -0.0044(8) -0.0025(8) -0.0058(8)
C10 0.0728(15) 0.0781(15) 0.0406(11) -0.0065(12) 0.0067(10) -0.0096(10)
N1 0.0437(9) 0.0669(11) 0.0412(9) 0.0132(8) 0.0029(7) -0.0013(8)
O1 0.0440(7) 0.0480(7) 0.0375(7) 0.0006(5) 0.0023(5) -0.0068(5)
O2 0.0479(8) 0.0668(9) 0.0468(8) 0.0120(7) 0.0062(6) -0.0042(7)
Cl1 0.0720(4) 0.1006(5) 0.0500(4) -0.0037(3) -0.0123(3) 0.0101(3)

loop_
_atom_type_symbol
_atom_type_description
_atom_type_scat_dispersion_real
_atom_type_scat_dispersion_imag
_atom_type_scat_source
C C 0.0033 0.0016 'International Tables Vol C Tables 4.2.6.8 and 6.1.1.4'
H H 0.0000 0.0000 'International Tables Vol C Tables 4.2.6.8 and 6.1.1.4'
N N 0.0061 0.0033 'International Tables Vol C Tables 4.2.6.8 and 6.1.1.4'
O O 0.0106 0.0060 'International Tables Vol C Tables 4.2.6.8 and 6.1.1.4'
Cl Cl 0.1484 0.1585 'International Tables Vol C Tables 4.2.6.8 and 6.1.1.4'

loop_
_geom_angle_atom_site_label_1
_geom_angle_atom_site_label_2
_geom_angle_atom_site_label_3
_geom_angle
C2 C1 C6 120.88(18)
C2 C1 Cl1 119.85(16)
C6 C1 Cl1 119.27(16)
C1 C2 C3 119.83(18)
C1 C2 H2 120.1
C3 C2 H2 120.1
C2 C3 C4 120.43(17)
C2 C3 H3 119.8
C4 C3 H3 119.8
N1 C4 C3 122.69(17)
N1 C4 C5 119.02(17)
C3 C4 C5 118.27(16)
C6 C5 C4 121.34(17)
C6 C5 H5 119.3
C4 C5 H5 119.3
C5 C6 C1 119.24(18)
C5 C6 H6 120.4
C1 C6 H6 120.4
N1 C7 C8 109.52(16)
N1 C7 H7A 109.8
C8 C7 H7A 109.8
N1 C7 H7B 109.8
C8 C7 H7B 109.8
H7A C7 H7B 108.2
O2 C8 O1 124.56(17)
O2 C8 C7 124.41(17)
O1 C8 C7 111.03(16)
O1 C9 C10 107.18(17)
O1 C9 H9A 110.3
C10 C9 H9A 110.3
O1 C9 H9B 110.3
C10 C9 H9B 110.3
H9A C9 H9B 108.5
C9 C10 H10A 109.5
C9 C10 H10B 109.5
H10A C10 H10B 109.5
C9 C10 H10C 109.5
H10A C10 H10C 109.5
H10B C10 H10C 109.5
C4 N1 C7 123.16(16)
C4 N1 H1 116.6
C7 N1 H1 117.7
C8 O1 C9 116.23(15)

loop_
_geom_bond_atom_site_label_1
_geom_bond_atom_site_label_2
_geom_bond_distance
C1 C2 1.373(3)
C1 C6 1.384(3)
C1 Cl1 1.742(2)
C2 C3 1.385(3)
C2 H2 0.9300
C3 C4 1.396(3)
C3 H3 0.9300
C4 N1 1.374(2)
C4 C5 1.397(3)
C5 C6 1.372(3)
C5 H5 0.9300
C6 H6 0.9300
C7 N1 1.436(3)
C7 C8 1.500(3)
C7 H7A 0.9700
C7 H7B 0.9700
C8 O2 1.202(2)
C8 O1 1.328(2)
C9 O1 1.453(2)
C9 C10 1.499(3)
C9 H9A 0.9700
C9 H9B 0.9700
C10 H10A 0.9600
C10 H10B 0.9600
C10 H10C 0.9600
N1 H1 0.8201

loop_
_geom_hbond_atom_site_label_D
_geom_hbond_atom_site_label_H
_geom_hbond_atom_site_label_A
_geom_hbond_site_symmetry_A
_geom_hbond_distance_DH
_geom_hbond_distance_HA
_geom_hbond_distance_DA
_geom_hbond_angle_DHA
N1 H1 O2 2_756 0.82 2.37 3.172(3) 165
